data_2104633
loop_
_publ_author_name
'Farrugia, Louis J.'
'Ko\<covsk\'y, Pavel'
'Senn, Hans Martin'
'Vysko\<cil, \<St\<ep\'an'

_publ_section_title
;
 Weak intra- and intermolecular interactions in a binaphthol imine: an
 experimental charge-density study on
 (+-)-8'-benzhydrylideneamino-1,1'-binaphthyl-2-ol
;
_journal_coeditor_code PI5002
_journal_issue 6
_journal_name_full 'Acta Crystallographica Section B'
_journal_page_first 757
_journal_page_last 769
_journal_paper_doi 10.1107/S010876810903273X
_journal_volume 65
_journal_year 2009
_chemical_compound_source 'synthesis as described'
_chemical_formula_moiety 'C33 H23 N O'
_chemical_formula_sum 'C33 H23 N O'
_chemical_formula_weight 449.52
_chemical_name_systematic
;
 ?
;
_space_group_crystal_system monoclinic
_space_group_IT_number 14
_space_group_name_Hall '-P 2ybc'
_space_group_name_H-M_alt 'P 1 21/c 1'
_symmetry_space_group_name_Hall '-P 2ybc'
_symmetry_space_group_name_H-M 'P 1 21/c 1'
_audit_conform_dict_location ftp://ftp.iucr.org/pub/cif_core.dic
_audit_conform_dict_name cif_core.dic
_audit_conform_dict_version 2.3
_audit_creation_date '16-May-05 T17:49:12-00:00'
_audit_creation_method 'XD routine XDCIF'
_cell_angle_alpha 90
_cell_angle_beta 102.6753(3)
_cell_angle_gamma 90
_cell_formula_units_Z 4
_cell_length_a 11.10550(10)
_cell_length_b 11.67120(10)
_cell_length_c 18.06270(10)
_cell_measurement_reflns_used 97904
_cell_measurement_temperature 100(2)
_cell_measurement_theta_max 41.154
_cell_measurement_theta_min 2.91
_cell_measurement_wavelength 0.71073
_cell_volume 2284.13(3)
_computing_cell_refinement 'HKL Scalepack (Otwinowski & Minor 1997)'
_computing_data_collection 'Collect (Nonius BV, 1997-2000)'
_computing_data_reduction 'HKL Denzo and Scalepack (Otwinowski & Minor 1997)'
_computing_molecular_graphics 'Ortep-3 for Windows (Farrugia, 1997)'
_computing_publication_material 'WinGX publication routines (Farrugia, 1999)'
_computing_structure_refinement 'SHELXL-97 (Sheldrick, 1997)'
_computing_structure_solution 'SHELXS-97 (Sheldrick, 1997)'
_diffrn_ambient_temperature 100(2)
_diffrn_detector 'CCD plate'
_diffrn_measured_fraction_theta_full 1
_diffrn_measured_fraction_theta_max 0.971
_diffrn_measurement_device '95mm CCD camera on \k-goniostat'
_diffrn_measurement_device_type KappaCCD
_diffrn_measurement_method 'CCD rotation images, thick slices'
_diffrn_orient_matrix_type 'by Nonius Collect from scalepack cell'
_diffrn_orient_matrix_UB_11 -0.97395E-2
_diffrn_orient_matrix_UB_12 0.795229E-1
_diffrn_orient_matrix_UB_13 0.458211E-1
_diffrn_orient_matrix_UB_21 0.655129E-1
_diffrn_orient_matrix_UB_22 0.333732E-1
_diffrn_orient_matrix_UB_23 -0.439945E-1
_diffrn_orient_matrix_UB_31 -0.36513E-1
_diffrn_orient_matrix_UB_32 0.287445E-1
_diffrn_orient_matrix_UB_33 -0.325672E-1
_diffrn_radiation_monochromator graphite
_diffrn_radiation_probe x-ray
_diffrn_radiation_type MoK\a
_diffrn_radiation_wavelength 0.71073
_diffrn_reflns_av_R_equivalents 0.0355
_diffrn_reflns_limit_h_max 23
_diffrn_reflns_limit_h_min -16
_diffrn_reflns_limit_k_max 26
_diffrn_reflns_limit_k_min -26
_diffrn_reflns_limit_l_max 38
_diffrn_reflns_limit_l_min -41
_diffrn_reflns_number 358895
_diffrn_reflns_reduction_process
;
 Scaled and merged with SORTAV
 R.H. Blessing, (1987) Cryst. Rev. 1, 3-58
 R.H. Blessing, (1989) J. Appl. Cryst. 22, 396-397
;
_diffrn_reflns_theta_full 44
_diffrn_reflns_theta_max 50
_diffrn_reflns_theta_min 2.09
_diffrn_source 'Enraf Nonius FR590'
_exptl_absorpt_coefficient_mu 0.078
_exptl_absorpt_correction_T_max 1.01
_exptl_absorpt_correction_T_min 0.954
_exptl_absorpt_correction_type multi-scan
_exptl_absorpt_process_details
;
 R.H. Blessing, Acta Cryst. (1995), A51, 33-38
;
_exptl_crystal_colour 'pale straw yellow'
_exptl_crystal_density_diffrn 1.307
_exptl_crystal_density_method 'not measured'
_exptl_crystal_description prism
_exptl_crystal_F_000 944
_exptl_crystal_size_max 0.53
_exptl_crystal_size_mid 0.5
_exptl_crystal_size_min 0.37
_refine_diff_density_max 0.246
_refine_diff_density_min -0.199
_refine_diff_density_rms 0.033
_refine_ls_extinction_method none
_refine_ls_goodness_of_fit_ref 1.768
_refine_ls_matrix_type full
_refine_ls_number_parameters 1066
_refine_ls_number_reflns 19692
_refine_ls_number_restraints 0
_refine_ls_R_factor_all 0.042
_refine_ls_R_factor_gt 0.024
_refine_ls_shift/su_max 0.00001
_refine_ls_structure_factor_coef F
_refine_ls_weighting_details
;
        calc w1 = 1/[s^2^(Fo)]
;
_refine_ls_weighting_scheme calc
_refine_ls_wR_factor_ref 0.015
_reflns_number_gt 19025
_reflns_number_total 23246
_reflns_threshold_expression >2sigma(I)
_cod_data_source_file pi5002.cif
_cod_data_source_block xd
_cod_database_code 2104633
_cod_database_fobs_code 2104633

loop_
_space_group_symop_operation_xyz
'x, y, z'
'-x, y+1/2, -z+1/2'
'-x, -y, -z'
'x, -y-1/2, z-1/2'

loop_
_atom_local_axes_atom_label
_atom_local_axes_atom0
_atom_local_axes_ax1
_atom_local_axes_atom1
_atom_local_axes_atom2
_atom_local_axes_ax2
O(1) H(1) X O(1) C(12) Y
N(1) C(21) X N(1) C(8) Y
C(1) C(9) X C(1) C(2) Y
C(2) C(1) X C(2) C(3) Y
C(3) C(2) X C(3) C(4) Y
C(4) C(3) X C(4) C(10) Y
C(5) C(10) X C(5) C(6) Y
C(6) C(5) X C(6) C(7) Y
C(7) C(6) X C(7) C(8) Y
C(8) C(7) X C(8) C(9) Y
C(9) C(1) X C(9) C(8) Y
C(10) C(4) X C(10) C(5) Y
C(11) C(12) X C(11) C(19) Y
C(12) C(11) X C(12) C(13) Y
C(13) C(12) X C(13) C(14) Y
C(14) C(13) X C(14) C(20) Y
C(15) C(20) X C(15) C(16) Y
C(16) C(15) X C(16) C(17) Y
C(17) C(16) X C(17) C(18) Y
C(18) C(17) X C(18) C(19) Y
C(19) C(18) X C(19) C(20) Y
C(20) C(14) X C(20) C(15) Y
C(21) C(22) X C(21) C(28) Y
C(22) C(23) X C(22) C(27) Y
C(23) C(22) X C(23) C(24) Y
C(24) C(23) X C(24) C(25) Y
C(25) C(24) X C(25) C(26) Y
C(26) C(25) X C(26) C(27) Y
C(27) C(22) X C(27) C(26) Y
C(28) C(29) X C(28) C(33) Y
C(29) C(28) X C(29) C(30) Y
C(30) C(29) X C(30) C(31) Y
C(31) C(30) X C(31) C(32) Y
C(32) C(31) X C(32) C(33) Y
C(33) C(28) X C(33) C(32) Y
H(2) C(2) Z H(2) C(1) Y
H(3) C(3) Z H(3) C(2) Y
H(4) C(4) Z H(4) C(3) Y
H(5) C(5) Z H(5) C(10) Y
H(6) C(6) Z H(6) C(5) Y
H(7) C(7) Z H(7) C(6) Y
H(13) C(13) Z H(13) C(12) Y
H(14) C(14) Z H(14) C(13) Y
H(15) C(15) Z H(15) C(20) Y
H(16) C(16) Z H(16) C(15) Y
H(17) C(17) Z H(17) C(16) Y
H(18) C(18) Z H(18) C(17) Y
H(23) C(23) Z H(23) C(22) Y
H(24) C(24) Z H(24) C(23) Y
H(25) C(25) Z H(25) C(24) Y
H(26) C(26) Z H(26) C(25) Y
H(27) C(27) Z H(27) C(26) Y
H(29) C(29) Z H(29) C(28) Y
H(30) C(30) Z H(30) C(29) Y
H(31) C(31) Z H(31) C(30) Y
H(32) C(32) Z H(32) C(31) Y
H(33) C(33) Z H(33) C(32) Y
H(1) O(1) Z H(1) C(12) Y

loop_
_atom_rho_multipole_atom_label
_atom_rho_multipole_coeff_Pv
_atom_rho_multipole_coeff_P00
_atom_rho_multipole_coeff_P11
_atom_rho_multipole_coeff_P1-1
_atom_rho_multipole_coeff_P10
_atom_rho_multipole_coeff_P20
_atom_rho_multipole_coeff_P21
_atom_rho_multipole_coeff_P2-1
_atom_rho_multipole_coeff_P22
_atom_rho_multipole_coeff_P2-2
_atom_rho_multipole_coeff_P30
_atom_rho_multipole_coeff_P31
_atom_rho_multipole_coeff_P3-1
_atom_rho_multipole_coeff_P32
_atom_rho_multipole_coeff_P3-2
_atom_rho_multipole_coeff_P33
_atom_rho_multipole_coeff_P3-3
_atom_rho_multipole_coeff_P40
_atom_rho_multipole_coeff_P41
_atom_rho_multipole_coeff_P4-1
_atom_rho_multipole_coeff_P42
_atom_rho_multipole_coeff_P4-2
_atom_rho_multipole_coeff_P43
_atom_rho_multipole_coeff_P4-3
_atom_rho_multipole_coeff_P44
_atom_rho_multipole_coeff_P4-4
_atom_rho_multipole_kappa
_atom_rho_multipole_kappa_prime0
_atom_rho_multipole_kappa_prime1
_atom_rho_multipole_kappa_prime2
_atom_rho_multipole_kappa_prime3
_atom_rho_multipole_kappa_prime4
O(1) 6.219(10) 0 -0.092(7) -0.005(6) -0.006(5) 0.031(5) 0.006(5) 0.006(4) 0.008(6) 0.022(6) -0.011(3) -0.004(3) -0.025(3) 0.022(3) -0.002(3) 0.091(4) -0.026(4) 0.012(4) -0.010(4) -0.005(4) -0.005(4) 0.016(4) 0.011(4) -0.008(4) 0.033(4) 0.017(5) 0.986074 0.982834 0.982834 0.982834 0.982834 0.982834
N(1) 5.102(11) 0 0.005(6) -0.095(5) 0.009(4) -0.136(4) 0.012(4) -0.005(4) 0.029(5) 0.034(5) -0.009(4) 0.004(4) -0.033(3) 0.000(3) 0.007(3) 0.107(4) 0.009(4) 0.001(5) -0.009(4) 0.005(4) -0.005(5) 0.003(4) 0.011(4) 0.003(4) 0.000(5) 0.023(4) 0.994157 0.956499 0.956499 0.956499 0.956499 0.956499
C(1) 4.095(15) 0 -0.003(8) 0.060(8) 0 -0.173(5) 0 0 -0.009(6) -0.025(6) 0 0.011(5) 0.031(5) 0 0 0.286(7) -0.024(6) 0.031(7) 0 0 0.018(6) -0.004(7) 0 0 -0.011(8) 0.020(8) 0.9979 0.927313 0.927313 0.927313 0.927313 0.927313
C(2) 3.999(18) 0 0.024(9) -0.023(9) 0 -0.205(6) 0 0 0.002(7) 0.011(7) 0 0.031(6) 0.029(5) 0 0 0.268(7) 0.008(8) 0.034(7) 0 0 0.018(7) -0.023(7) 0 0 -0.021(10) -0.016(9) 0.998504 0.92751 0.92751 0.92751 0.92751 0.92751
C(3) 4.030(19) 0 0.027(9) 0.012(10) 0 -0.215(6) 0 0 0.020(7) -0.010(7) 0 -0.016(6) 0.037(6) 0 0 0.287(7) -0.004(8) 0.036(7) 0 0 -0.014(7) -0.011(7) 0 0 0.026(10) -0.005(10) 0.998504 0.92751 0.92751 0.92751 0.92751 0.92751
C(4) 4.103(19) 0 0.043(10) 0.021(9) 0 -0.211(6) 0 0 0.044(7) -0.029(7) 0 0.017(6) 0.019(6) 0 0 0.292(7) 0.011(8) 0.039(7) 0 0 -0.013(7) -0.002(7) 0 0 0.002(10) 0.000(9) 0.998504 0.92751 0.92751 0.92751 0.92751 0.92751
C(5) 4.09(2) 0 -0.003(10) 0.051(10) 0 -0.200(6) 0 0 -0.006(7) -0.048(8) 0 0.010(6) 0.001(6) 0 0 0.300(8) -0.004(8) 0.034(7) 0 0 0.006(7) 0.005(8) 0 0 0.019(10) 0.002(10) 0.998504 0.92751 0.92751 0.92751 0.92751 0.92751
C(6) 4.06(2) 0 -0.012(11) 0.038(9) 0 -0.214(7) 0 0 0.010(8) -0.025(8) 0 0.058(7) 0.011(6) 0 0 0.280(8) -0.014(8) 0.037(7) 0 0 0.011(7) 0.001(8) 0 0 -0.009(11) 0.012(10) 0.998504 0.92751 0.92751 0.92751 0.92751 0.92751
C(7) 4.020(19) 0 -0.019(10) 0.011(9) 0 -0.179(6) 0 0 -0.005(7) 0.005(7) 0 0.027(6) 0.028(6) 0 0 0.266(7) -0.011(8) 0.044(7) 0 0 0.015(7) -0.002(7) 0 0 -0.010(10) -0.002(9) 0.998504 0.92751 0.92751 0.92751 0.92751 0.92751
C(8) 4.123(16) 0 0.050(9) 0.008(8) 0 -0.204(6) 0 0 0.037(7) -0.017(7) 0 0.039(6) 0.064(6) 0 0 0.337(8) 0.001(8) 0.031(7) 0 0 0.016(8) 0.001(8) 0 0 0.007(11) -0.034(10) 0.994838 0.883478 0.883478 0.883478 0.883478 0.883478
C(9) 4.069(16) 0 -0.003(8) 0.004(8) 0 -0.185(5) 0 0 0.007(6) -0.003(6) 0 0.011(5) -0.005(5) 0 0 0.283(7) 0.031(7) 0.043(6) 0 0 0.004(7) 0.005(7) 0 0 -0.009(9) 0.010(9) 0.9979 0.927313 0.927313 0.927313 0.927313 0.927313
C(10) 4.058(16) 0 -0.015(9) -0.019(9) 0 -0.197(6) 0 0 0.004(7) -0.008(7) 0 0.005(6) -0.005(5) 0 0 0.278(7) -0.006(8) 0.034(7) 0 0 -0.010(7) 0.013(7) 0 0 0.007(10) -0.021(10) 0.9979 0.927313 0.927313 0.927313 0.927313 0.927313
C(11) 4.038(18) 0 -0.007(9) 0.049(8) 0 -0.162(6) 0 0 0.034(7) -0.032(7) 0 0.027(6) 0.000(5) 0 0 0.291(7) 0.006(7) 0.044(7) 0 0 -0.007(7) -0.005(7) 0 0 -0.019(9) -0.006(9) 0.9979 0.927313 0.927313 0.927313 0.927313 0.927313
C(12) 4.105(17) 0 0.093(11) 0.126(10) 0 -0.234(6) 0 0 0.048(9) -0.066(8) 0 0.034(7) 0.015(6) 0 0 0.355(9) 0.021(9) 0.038(8) 0 0 0.023(8) 0.014(9) 0 0 -0.012(14) -0.039(12) 0.988007 0.85916 0.85916 0.85916 0.85916 0.85916
C(13) 3.98(2) 0 -0.067(11) 0.096(12) 0 -0.203(6) 0 0 -0.037(9) -0.031(9) 0 0.023(6) 0.013(7) 0 0 0.305(9) -0.010(10) 0.028(7) 0 0 -0.002(8) -0.004(8) 0 0 0.047(12) 0.023(11) 0.998504 0.92751 0.92751 0.92751 0.92751 0.92751
C(14) 3.99(2) 0 -0.021(13) -0.016(11) 0 -0.196(7) 0 0 0.018(9) -0.025(9) 0 0.027(8) 0.018(6) 0 0 0.263(10) 0.028(10) 0.018(7) 0 0 0.006(8) -0.035(8) 0 0 -0.027(13) -0.014(11) 0.998504 0.92751 0.92751 0.92751 0.92751 0.92751
C(15) 4.06(2) 0 -0.024(13) -0.020(14) 0 -0.205(7) 0 0 0.004(10) -0.026(10) 0 0.001(7) 0.029(7) 0 0 0.276(10) 0.021(11) 0.020(8) 0 0 0.017(8) -0.032(9) 0 0 -0.004(14) -0.002(13) 0.998504 0.92751 0.92751 0.92751 0.92751 0.92751
C(16) 4.11(2) 0 -0.001(15) 0.015(12) 0 -0.212(8) 0 0 0.031(10) -0.019(10) 0 0.012(9) 0.018(6) 0 0 0.323(11) 0.008(11) 0.014(8) 0 0 0.024(9) -0.009(9) 0 0 -0.018(14) 0.049(13) 0.998504 0.92751 0.92751 0.92751 0.92751 0.92751
C(17) 4.01(2) 0 -0.002(12) 0.033(11) 0 -0.198(7) 0 0 -0.036(9) -0.037(9) 0 0.004(7) 0.018(6) 0 0 0.263(9) 0.035(10) 0.023(8) 0 0 -0.012(8) 0.005(8) 0 0 -0.030(13) 0.040(11) 0.998504 0.92751 0.92751 0.92751 0.92751 0.92751
C(18) 4.008(19) 0 0.029(10) 0.023(10) 0 -0.215(6) 0 0 0.008(8) -0.031(8) 0 0.021(6) 0.014(6) 0 0 0.281(8) -0.008(9) 0.033(7) 0 0 0.009(7) -0.005(8) 0 0 -0.027(11) 0.005(10) 0.998504 0.92751 0.92751 0.92751 0.92751 0.92751
C(19) 3.969(17) 0 -0.010(10) 0.019(9) 0 -0.199(6) 0 0 0.026(7) 0.016(7) 0 0.000(6) -0.008(6) 0 0 0.254(8) -0.002(8) 0.027(7) 0 0 0.010(8) -0.005(7) 0 0 -0.007(11) 0.008(11) 0.9979 0.927313 0.927313 0.927313 0.927313 0.927313
C(20) 4.064(18) 0 0.012(12) 0.002(10) 0 -0.219(6) 0 0 0.016(9) -0.011(8) 0 -0.019(7) 0.004(6) 0 0 0.297(9) 0.017(9) 0.034(7) 0 0 -0.003(8) 0.002(8) 0 0 -0.028(12) -0.037(13) 0.9979 0.927313 0.927313 0.927313 0.927313 0.927313
C(21) 4.009(14) 0 -0.022(7) -0.024(8) 0 -0.238(5) 0 0 -0.026(6) 0.032(7) 0 -0.028(5) -0.067(6) 0 0 0.320(7) -0.018(6) 0.022(7) 0 0 -0.001(7) 0.036(7) 0 0 0.008(8) 0.012(9) 1.00064 0.919519 0.919519 0.919519 0.919519 0.919519
C(22) 4.029(17) 0 -0.013(9) 0.062(8) 0 -0.197(5) 0 0 0.002(7) -0.026(7) 0 0.025(6) 0.007(5) 0 0 0.272(7) 0.017(7) 0.043(7) 0 0 0.014(7) -0.001(7) 0 0 -0.005(10) -0.028(9) 0.9979 0.927313 0.927313 0.927313 0.927313 0.927313
C(23) 4.058(19) 0 0.042(10) 0.040(10) 0 -0.233(6) 0 0 0.021(8) -0.014(8) 0 -0.012(6) 0.009(6) 0 0 0.289(7) 0.005(8) 0.035(7) 0 0 -0.015(7) 0.001(7) 0 0 0.034(11) -0.021(10) 0.998504 0.92751 0.92751 0.92751 0.92751 0.92751
C(24) 4.06(2) 0 0.000(11) 0.110(12) 0 -0.236(7) 0 0 0.020(8) -0.035(9) 0 0.038(7) -0.025(7) 0 0 0.299(9) -0.018(9) 0.036(8) 0 0 0.014(8) 0.003(8) 0 0 0.017(12) 0.019(11) 0.998504 0.92751 0.92751 0.92751 0.92751 0.92751
C(25) 4.08(2) 0 -0.075(13) 0.076(11) 0 -0.207(7) 0 0 -0.018(9) -0.053(9) 0 0.057(7) 0.007(7) 0 0 0.301(9) 0.038(10) 0.023(8) 0 0 0.012(8) 0.014(8) 0 0 -0.013(13) 0.024(12) 0.998504 0.92751 0.92751 0.92751 0.92751 0.92751
C(26) 4.03(2) 0 -0.076(12) 0.002(10) 0 -0.204(7) 0 0 0.001(9) 0.018(9) 0 0.032(7) 0.031(6) 0 0 0.256(9) -0.004(9) 0.029(8) 0 0 0.004(8) -0.029(8) 0 0 -0.029(12) 0.006(10) 0.998504 0.92751 0.92751 0.92751 0.92751 0.92751
C(27) 4.08(2) 0 -0.008(10) 0.008(10) 0 -0.213(6) 0 0 -0.019(8) -0.010(8) 0 0.041(6) 0.013(6) 0 0 0.304(7) 0.001(8) 0.021(7) 0 0 0.011(7) -0.012(7) 0 0 0.004(10) -0.009(9) 0.998504 0.92751 0.92751 0.92751 0.92751 0.92751
C(28) 4.027(17) 0 0.015(8) 0.060(8) 0 -0.199(6) 0 0 0.015(7) -0.027(7) 0 0.016(6) 0.021(5) 0 0 0.257(7) 0.018(7) 0.038(7) 0 0 0.010(7) -0.021(7) 0 0 -0.006(8) -0.009(9) 0.9979 0.927313 0.927313 0.927313 0.927313 0.927313
C(29) 4.032(18) 0 0.016(9) 0.035(9) 0 -0.212(6) 0 0 0.000(7) -0.020(8) 0 0.021(6) 0.014(5) 0 0 0.293(7) 0.011(8) 0.036(7) 0 0 -0.007(7) 0.011(7) 0 0 0.024(10) -0.005(9) 0.998504 0.92751 0.92751 0.92751 0.92751 0.92751
C(30) 4.06(2) 0 -0.040(10) 0.100(11) 0 -0.232(7) 0 0 0.033(8) -0.063(8) 0 0.030(6) -0.020(6) 0 0 0.280(8) -0.042(9) 0.037(7) 0 0 -0.002(7) 0.009(8) 0 0 0.023(11) 0.005(10) 0.998504 0.92751 0.92751 0.92751 0.92751 0.92751
C(31) 4.16(2) 0 -0.110(12) 0.146(11) 0 -0.241(7) 0 0 -0.037(9) -0.096(9) 0 0.067(7) -0.039(6) 0 0 0.362(9) 0.024(9) 0.033(8) 0 0 0.041(8) 0.012(8) 0 0 -0.048(12) 0.068(11) 0.998504 0.92751 0.92751 0.92751 0.92751 0.92751
C(32) 3.88(2) 0 -0.149(12) 0.048(10) 0 -0.198(7) 0 0 -0.037(9) -0.034(9) 0 0.083(7) 0.012(6) 0 0 0.192(8) 0.029(9) 0.016(7) 0 0 0.022(8) 0.017(8) 0 0 -0.061(12) -0.010(10) 0.998504 0.92751 0.92751 0.92751 0.92751 0.92751
C(33) 4.067(19) 0 0.034(10) 0.007(10) 0 -0.198(6) 0 0 -0.017(8) 0.005(8) 0 0.015(6) 0.040(6) 0 0 0.290(7) -0.014(8) 0.016(7) 0 0 -0.003(7) -0.007(8) 0 0 0.009(10) 0.031(10) 0.998504 0.92751 0.92751 0.92751 0.92751 0.92751
H(2) 0.914(10) 0 0.025(4) 0.022(6) 0.127(6) 0.044(7) -0.004(5) 0.005(7) 0.016(7) 0.006(5) 0 0 0 0 0 0 0 0 0 0 0 0 0 0 0 0 1.140645 1.183323 1.183323 1.183323 1.183323 1.183323
H(3) 0.942(10) 0 0.018(4) 0.008(7) 0.152(6) 0.075(8) -0.010(5) 0.011(8) 0.001(7) 0.016(5) 0 0 0 0 0 0 0 0 0 0 0 0 0 0 0 0 1.140645 1.183323 1.183323 1.183323 1.183323 1.183323
H(4) 0.960(10) 0 -0.045(4) -0.044(7) 0.157(6) 0.089(8) -0.010(5) -0.029(7) -0.013(7) 0.008(6) 0 0 0 0 0 0 0 0 0 0 0 0 0 0 0 0 1.140645 1.183323 1.183323 1.183323 1.183323 1.183323
H(5) 0.955(10) 0 -0.038(4) 0.042(7) 0.139(6) 0.083(8) -0.014(5) -0.002(8) -0.029(7) 0.004(6) 0 0 0 0 0 0 0 0 0 0 0 0 0 0 0 0 1.140645 1.183323 1.183323 1.183323 1.183323 1.183323
H(6) 0.911(10) 0 -0.032(4) -0.009(7) 0.146(6) 0.045(8) 0.000(5) 0.000(8) 0.011(8) -0.002(6) 0 0 0 0 0 0 0 0 0 0 0 0 0 0 0 0 1.140645 1.183323 1.183323 1.183323 1.183323 1.183323
H(7) 0.906(10) 0 -0.069(4) -0.008(6) 0.147(6) 0.050(8) -0.014(5) 0.027(7) -0.003(7) -0.001(5) 0 0 0 0 0 0 0 0 0 0 0 0 0 0 0 0 1.140645 1.183323 1.183323 1.183323 1.183323 1.183323
H(13) 0.937(11) 0 0.042(4) 0.032(8) 0.154(7) 0.083(9) 0.044(6) -0.023(8) -0.023(7) 0.009(6) 0 0 0 0 0 0 0 0 0 0 0 0 0 0 0 0 1.140645 1.183323 1.183323 1.183323 1.183323 1.183323
H(14) 0.935(10) 0 0.027(4) -0.017(8) 0.149(7) 0.069(8) 0.021(5) -0.006(8) -0.024(8) 0.006(6) 0 0 0 0 0 0 0 0 0 0 0 0 0 0 0 0 1.140645 1.183323 1.183323 1.183323 1.183323 1.183323
H(15) 0.892(11) 0 -0.002(4) 0.033(8) 0.118(7) 0.037(8) 0.017(6) 0.006(9) -0.006(8) 0.037(6) 0 0 0 0 0 0 0 0 0 0 0 0 0 0 0 0 1.140645 1.183323 1.183323 1.183323 1.183323 1.183323
H(16) 0.859(12) 0 0.006(4) 0.002(8) 0.125(7) 0.027(9) -0.007(6) 0.015(9) -0.007(8) 0.005(6) 0 0 0 0 0 0 0 0 0 0 0 0 0 0 0 0 1.140645 1.183323 1.183323 1.183323 1.183323 1.183323
H(17) 0.942(12) 0 0.006(4) -0.012(8) 0.139(8) 0.051(9) 0.012(6) 0.005(8) -0.002(8) -0.013(6) 0 0 0 0 0 0 0 0 0 0 0 0 0 0 0 0 1.140645 1.183323 1.183323 1.183323 1.183323 1.183323
H(18) 0.906(10) 0 0.021(4) 0.006(7) 0.161(6) 0.063(8) 0.004(5) -0.005(7) 0.012(7) 0.005(5) 0 0 0 0 0 0 0 0 0 0 0 0 0 0 0 0 1.140645 1.183323 1.183323 1.183323 1.183323 1.183323
H(23) 0.911(10) 0 0.012(4) 0.012(7) 0.158(7) 0.077(8) 0.014(5) -0.001(8) -0.011(7) -0.016(5) 0 0 0 0 0 0 0 0 0 0 0 0 0 0 0 0 1.140645 1.183323 1.183323 1.183323 1.183323 1.183323
H(24) 0.961(11) 0 0.005(4) 0.013(7) 0.169(7) 0.086(9) 0.011(6) -0.002(8) -0.020(8) -0.048(6) 0 0 0 0 0 0 0 0 0 0 0 0 0 0 0 0 1.140645 1.183323 1.183323 1.183323 1.183323 1.183323
H(25) 0.938(11) 0 0.031(4) -0.014(8) 0.148(7) 0.072(8) -0.009(6) -0.004(8) -0.018(8) -0.039(6) 0 0 0 0 0 0 0 0 0 0 0 0 0 0 0 0 1.140645 1.183323 1.183323 1.183323 1.183323 1.183323
H(26) 0.843(11) 0 0.024(4) 0.014(8) 0.121(7) 0.035(8) 0.008(5) 0.034(8) 0.020(8) -0.010(6) 0 0 0 0 0 0 0 0 0 0 0 0 0 0 0 0 1.140645 1.183323 1.183323 1.183323 1.183323 1.183323
H(27) 0.898(10) 0 0.005(4) 0.005(7) 0.133(7) 0.069(8) -0.001(5) 0.023(8) 0.015(7) -0.006(5) 0 0 0 0 0 0 0 0 0 0 0 0 0 0 0 0 1.140645 1.183323 1.183323 1.183323 1.183323 1.183323
H(29) 0.918(10) 0 0.012(4) 0.003(7) 0.165(6) 0.059(7) 0.000(5) 0.011(7) 0.019(7) 0.000(5) 0 0 0 0 0 0 0 0 0 0 0 0 0 0 0 0 1.140645 1.183323 1.183323 1.183323 1.183323 1.183323
H(30) 0.979(11) 0 -0.002(4) 0.026(7) 0.170(7) 0.105(8) -0.013(6) 0.024(8) 0.027(8) -0.023(6) 0 0 0 0 0 0 0 0 0 0 0 0 0 0 0 0 1.140645 1.183323 1.183323 1.183323 1.183323 1.183323
H(31) 0.951(11) 0 0.012(4) 0.019(7) 0.164(7) 0.080(8) -0.014(6) 0.018(8) 0.001(8) -0.009(6) 0 0 0 0 0 0 0 0 0 0 0 0 0 0 0 0 1.140645 1.183323 1.183323 1.183323 1.183323 1.183323
H(32) 0.919(11) 0 -0.007(4) 0.000(7) 0.153(7) 0.057(8) -0.001(5) -0.001(8) 0.014(8) -0.026(6) 0 0 0 0 0 0 0 0 0 0 0 0 0 0 0 0 1.140645 1.183323 1.183323 1.183323 1.183323 1.183323
H(33) 0.902(10) 0 0.015(4) -0.012(7) 0.138(6) 0.027(8) -0.004(5) 0.017(8) 0.015(7) 0.002(5) 0 0 0 0 0 0 0 0 0 0 0 0 0 0 0 0 1.140645 1.183323 1.183323 1.183323 1.183323 1.183323
H(1) 0.842(9) 0 0.032(5) 0.008(5) 0.189(6) 0.067(7) 0.013(6) 0.009(7) 0.018(6) -0.001(5) 0 0 0 0 0 0 0 0 0 0 0 0 0 0 0 0 1.093623 1.233079 1.233079 1.233079 1.233079 1.233079

loop_
_atom_site_label
_atom_site_type_symbol
_atom_site_fract_x
_atom_site_fract_y
_atom_site_fract_z
_atom_site_U_iso_or_equiv
_atom_site_adp_type
_atom_site_occupancy
_atom_site_symmetry_multiplicity
O(1) O 0.55996(2) 0.11811(2) 0.174392(14) 0.02 Uani 1 4
N(1) N 0.290160(16) 0.147690(14) 0.213561(9) 0.013 Uani 1 4
C(1) C 0.336483(12) 0.131168(13) 0.057112(9) 0.012 Uani 1 4
C(2) C 0.365365(14) 0.138882(14) -0.013624(9) 0.015 Uani 1 4
C(3) C 0.324964(15) 0.231376(15) -0.063320(10) 0.016 Uani 1 4
C(4) C 0.253475(15) 0.315536(15) -0.041702(10) 0.016 Uani 1 4
C(5) C 0.151440(15) 0.403266(14) 0.051222(11) 0.018 Uani 1 4
C(6) C 0.125577(15) 0.405623(15) 0.122144(12) 0.019 Uani 1 4
C(7) C 0.169115(14) 0.317084(15) 0.174414(11) 0.017 Uani 1 4
C(8) C 0.236300(12) 0.225332(13) 0.156011(9) 0.013 Uani 1 4
C(9) C 0.265874(12) 0.220649(12) 0.082194(9) 0.012 Uani 1 4
C(10) C 0.222646(13) 0.312533(13) 0.030487(9) 0.013 Uani 1 4
C(11) C 0.376893(16) 0.025569(14) 0.102265(8) 0.013 Uani 1 4
C(12) C 0.485175(16) 0.024117(16) 0.157289(9) 0.016 Uani 1 4
C(13) C 0.52410(2) -0.07543(2) 0.200740(10) 0.02 Uani 1 4
C(14) C 0.45304(2) -0.17289(2) 0.189237(12) 0.022 Uani 1 4
C(15) C 0.26567(3) -0.275525(18) 0.120344(15) 0.025 Uani 1 4
C(16) C 0.15754(3) -0.27652(2) 0.065585(16) 0.027 Uani 1 4
C(17) C 0.12156(2) -0.178551(19) 0.019794(13) 0.024 Uani 1 4
C(18) C 0.193018(19) -0.080873(16) 0.030866(10) 0.018 Uani 1 4
C(19) C 0.304199(18) -0.076416(15) 0.087807(9) 0.015 Uani 1 4
C(20) C 0.34165(2) -0.176217(17) 0.132638(11) 0.019 Uani 1 4
C(21) C 0.226765(15) 0.078707(12) 0.245682(8) 0.012 Uani 1 4
C(22) C 0.293940(16) 0.005906(13) 0.309035(8) 0.013 Uani 1 4
C(23) C 0.419297(18) 0.026350(15) 0.340462(9) 0.016 Uani 1 4
C(24) C 0.48275(2) -0.039313(19) 0.400607(11) 0.022 Uani 1 4
C(25) C 0.42215(3) -0.127395(19) 0.430242(11) 0.024 Uani 1 4
C(26) C 0.29802(2) -0.149484(17) 0.399011(11) 0.022 Uani 1 4
C(27) C 0.233906(19) -0.082757(14) 0.338942(9) 0.017 Uani 1 4
C(28) C 0.090252(16) 0.061384(13) 0.220842(8) 0.013 Uani 1 4
C(29) C 0.048384(17) -0.032501(15) 0.174141(8) 0.015 Uani 1 4
C(30) C -0.077460(19) -0.052271(18) 0.148596(9) 0.019 Uani 1 4
C(31) C -0.16291(2) 0.02098(2) 0.169862(11) 0.02 Uani 1 4
C(32) C -0.12199(2) 0.113142(19) 0.218071(11) 0.02 Uani 1 4
C(33) C 0.004527(19) 0.133056(15) 0.244084(10) 0.017 Uani 1 4
H(2) H 0.420541 0.072019 -0.031339 0.032 Uani 1 4
H(3) H 0.350179 0.235829 -0.117866 0.033 Uani 1 4
H(4) H 0.220064 0.38521 -0.080364 0.034 Uani 1 4
H(5) H 0.117424 0.470901 0.011015 0.036 Uani 1 4
H(6) H 0.071944 0.475319 0.137971 0.037 Uani 1 4
H(7) H 0.149458 0.321014 0.230494 0.031 Uani 1 4
H(13) H 0.609769 -0.074921 0.243184 0.038 Uani 1 4
H(14) H 0.482358 -0.248012 0.223677 0.039 Uani 1 4
H(15) H 0.292904 -0.351425 0.154397 0.041 Uani 1 4
H(16) H 0.100047 -0.352426 0.057597 0.043 Uani 1 4
H(17) H 0.037678 -0.180586 -0.024103 0.038 Uani 1 4
H(18) H 0.16394 -0.006312 -0.004195 0.03 Uani 1 4
H(23) H 0.467225 0.093947 0.31759 0.031 Uani 1 4
H(24) H 0.579251 -0.022375 0.424766 0.041 Uani 1 4
H(25) H 0.47156 -0.178369 0.477302 0.043 Uani 1 4
H(26) H 0.251439 -0.2186 0.421358 0.037 Uani 1 4
H(27) H 0.137224 -0.099713 0.315338 0.031 Uani 1 4
H(29) H 0.114335 -0.090266 0.157804 0.029 Uani 1 4
H(30) H -0.109287 -0.124709 0.112058 0.037 Uani 1 4
H(31) H -0.260872 0.006634 0.149177 0.042 Uani 1 4
H(32) H -0.188174 0.169513 0.235451 0.039 Uani 1 4
H(33) H 0.036033 0.203981 0.282062 0.031 Uani 1 4
H(1) H 0.528556 0.17986 0.139545 0.028 Uani 1 4

loop_
_atom_site_aniso_label
_atom_site_aniso_U_11
_atom_site_aniso_U_22
_atom_site_aniso_U_33
_atom_site_aniso_U_23
_atom_site_aniso_U_13
_atom_site_aniso_U_12
O(1) 0.01438(8) 0.02289(9) 0.02155(8) 0.00012(8) 0.00147(7) 0.00186(7)
N(1) 0.01334(6) 0.01265(5) 0.01222(5) 0.00116(4) 0.00338(5) -0.00018(5)
C(1) 0.01365(5) 0.01104(5) 0.01225(5) 0.00082(4) 0.00369(4) 0.00123(4)
C(2) 0.01717(6) 0.01468(5) 0.01322(5) 0.00072(5) 0.00554(4) 0.00161(5)
C(3) 0.01970(6) 0.01625(6) 0.01292(5) 0.00215(5) 0.00547(5) 0.00021(5)
C(4) 0.01942(6) 0.01395(5) 0.01388(5) 0.00333(5) 0.00426(5) 0.00077(5)
C(5) 0.02185(7) 0.01216(5) 0.01934(6) 0.00303(5) 0.00619(5) 0.00462(5)
C(6) 0.02482(7) 0.01328(6) 0.02178(7) 0.00176(5) 0.00938(6) 0.00597(6)
C(7) 0.02159(6) 0.01340(5) 0.01718(6) 0.00034(5) 0.00829(5) 0.00347(5)
C(8) 0.01456(5) 0.01103(5) 0.01267(5) 0.00066(4) 0.00427(4) 0.00097(4)
C(9) 0.01333(5) 0.00997(5) 0.01200(5) 0.00094(4) 0.00349(4) 0.00071(4)
C(10) 0.01582(5) 0.01069(5) 0.01396(5) 0.00203(4) 0.00369(4) 0.00109(4)
C(11) 0.01529(6) 0.01174(5) 0.01338(5) 0.00108(4) 0.00384(5) 0.00279(5)
C(12) 0.01495(6) 0.01720(6) 0.01520(5) 0.00145(5) 0.00381(5) 0.00528(5)
C(13) 0.02079(7) 0.02236(8) 0.01760(6) 0.00462(6) 0.00525(6) 0.01070(6)
C(14) 0.02924(8) 0.01775(7) 0.02018(6) 0.00633(6) 0.01004(7) 0.01126(7)
C(15) 0.03998(10) 0.01131(7) 0.02861(8) 0.00224(6) 0.01642(9) 0.00152(7)
C(16) 0.04170(11) 0.01345(7) 0.03030(8) -0.00355(7) 0.01500(10) -0.00676(8)
C(17) 0.03274(9) 0.01702(7) 0.02202(7) -0.00498(6) 0.00801(8) -0.00819(7)
C(18) 0.02419(7) 0.01406(6) 0.01598(5) -0.00116(5) 0.00441(6) -0.00338(6)
C(19) 0.02093(6) 0.01074(5) 0.01461(5) 0.00055(4) 0.00636(5) 0.00169(5)
C(20) 0.02850(8) 0.01165(6) 0.01947(6) 0.00289(5) 0.01104(7) 0.00500(6)
C(21) 0.01205(6) 0.01215(5) 0.01098(4) 0.00038(4) 0.00286(4) 0.00043(4)
C(22) 0.01399(6) 0.01280(5) 0.01094(4) 0.00048(4) 0.00237(4) 0.00099(4)
C(23) 0.01432(7) 0.01770(6) 0.01564(5) 0.00071(5) 0.00049(5) 0.00158(5)
C(24) 0.02009(8) 0.02229(7) 0.01880(6) 0.00127(6) -0.00301(6) 0.00479(6)
C(25) 0.03012(10) 0.02058(7) 0.01736(6) 0.00408(6) -0.00250(7) 0.00557(7)
C(26) 0.03022(9) 0.01812(6) 0.01715(6) 0.00596(6) 0.00216(7) 0.00026(6)
C(27) 0.02008(7) 0.01562(5) 0.01433(5) 0.00321(5) 0.00286(5) -0.00100(5)
C(28) 0.01168(6) 0.01397(5) 0.01297(5) 0.00039(4) 0.00335(4) 0.00085(4)
C(29) 0.01273(7) 0.01742(6) 0.01569(5) -0.00216(5) 0.00277(4) -0.00068(5)
C(30) 0.01345(7) 0.02338(7) 0.01803(6) -0.00054(6) 0.00179(5) -0.00273(6)
C(31) 0.01240(7) 0.02720(8) 0.02123(6) 0.00350(7) 0.00309(5) 0.00004(6)
C(32) 0.01408(8) 0.02355(7) 0.02493(7) 0.00275(7) 0.00743(6) 0.00422(6)
C(33) 0.01542(7) 0.01727(6) 0.02046(6) -0.00072(5) 0.00687(5) 0.00253(5)
H(2) 0.038754 0.028071 0.032059 -0.000923 0.016335 0.009434
H(3) 0.045369 0.035353 0.023092 0.003195 0.015823 0.002111
H(4) 0.045386 0.028341 0.028492 0.011506 0.009055 0.00845
H(5) 0.048363 0.027432 0.033853 0.013287 0.011496 0.014511
H(6) 0.049061 0.025666 0.041028 0.004139 0.019686 0.017932
H(7) 0.041738 0.028561 0.025019 0.001011 0.015376 0.00723
H(13) 0.026745 0.044383 0.039166 0.009688 -0.001284 0.009797
H(14) 0.0476 0.027505 0.042442 0.013549 0.009276 0.01486
H(15) 0.062304 0.019609 0.041885 0.007353 0.014456 0.005255
H(16) 0.064226 0.023873 0.041677 -0.00474 0.013408 -0.016798
H(17) 0.044302 0.036751 0.029921 -0.003244 -0.000417 -0.013533
H(18) 0.036172 0.023883 0.028155 0.0049 0.001827 -0.001506
H(23) 0.028001 0.033841 0.031101 0.00827 0.003388 -0.004709
H(24) 0.027531 0.053815 0.035513 0.0113 -0.005108 0.000241
H(25) 0.045941 0.046236 0.032135 0.019308 -0.001163 0.008375
H(26) 0.047117 0.030376 0.034786 0.012225 0.010149 -0.003169
H(27) 0.027339 0.031427 0.031903 0.004145 0.003666 -0.004234
H(29) 0.028684 0.026008 0.03411 -0.006114 0.008855 0.001873
H(30) 0.034606 0.038273 0.036335 -0.009371 0.004535 -0.013223
H(31) 0.019102 0.059386 0.047266 -0.00013 0.004512 -0.006669
H(32) 0.026967 0.046387 0.048623 -0.000698 0.01628 0.009883
H(33) 0.03257 0.027993 0.035061 -0.008144 0.01018 0.001187
H(1) 0.024478 0.028497 0.028228 0.004593 0.002753 0.000254

loop_
_geom_angle_atom_site_label_1
_geom_angle_atom_site_label_2
_geom_angle_atom_site_label_3
_geom_angle
_geom_angle_site_symmetry_1
_geom_angle_site_symmetry_2
_geom_angle_site_symmetry_3
_geom_angle_publ_flag
C(8) N(1) C(21) 123.265(16) 1_555 1_555 1_555 yes
C(2) C(1) C(9) 119.709(15) 1_555 1_555 1_555 yes
C(2) C(1) C(11) 117.047(14) 1_555 1_555 1_555 yes
C(9) C(1) C(11) 123.189(14) 1_555 1_555 1_555 yes
C(1) C(2) C(3) 121.979(17) 1_555 1_555 1_555 yes
C(2) C(3) C(4) 119.276(17) 1_555 1_555 1_555 yes
C(3) C(4) C(10) 120.991(17) 1_555 1_555 1_555 yes
C(6) C(5) C(10) 120.231(18) 1_555 1_555 1_555 yes
C(5) C(6) C(7) 119.881(18) 1_555 1_555 1_555 yes
C(6) C(7) C(8) 121.894(18) 1_555 1_555 1_555 yes
N(1) C(8) C(7) 118.901(16) 1_555 1_555 1_555 yes
N(1) C(8) C(9) 120.763(15) 1_555 1_555 1_555 yes
C(7) C(8) C(9) 119.634(16) 1_555 1_555 1_555 yes
C(1) C(9) C(8) 124.707(15) 1_555 1_555 1_555 yes
C(1) C(9) C(10) 117.766(15) 1_555 1_555 1_555 yes
C(8) C(9) C(10) 117.525(15) 1_555 1_555 1_555 yes
C(4) C(10) C(5) 118.971(17) 1_555 1_555 1_555 yes
C(4) C(10) C(9) 120.204(16) 1_555 1_555 1_555 yes
C(5) C(10) C(9) 120.804(16) 1_555 1_555 1_555 yes
C(1) C(11) C(12) 120.885(16) 1_555 1_555 1_555 yes
C(1) C(11) C(19) 119.863(15) 1_555 1_555 1_555 yes
C(12) C(11) C(19) 119.244(17) 1_555 1_555 1_555 yes
O(1) C(12) C(11) 122.771(19) 1_555 1_555 1_555 yes
O(1) C(12) C(13) 115.85(2) 1_555 1_555 1_555 yes
C(11) C(12) C(13) 121.36(2) 1_555 1_555 1_555 yes
C(12) C(13) C(14) 120.02(2) 1_555 1_555 1_555 yes
C(13) C(14) C(20) 120.77(2) 1_555 1_555 1_555 yes
C(16) C(15) C(20) 120.84(2) 1_555 1_555 1_555 yes
C(15) C(16) C(17) 120.14(2) 1_555 1_555 1_555 yes
C(16) C(17) C(18) 120.22(3) 1_555 1_555 1_555 yes
C(17) C(18) C(19) 121.02(2) 1_555 1_555 1_555 yes
C(11) C(19) C(18) 121.850(17) 1_555 1_555 1_555 yes
C(11) C(19) C(20) 119.55(2) 1_555 1_555 1_555 yes
C(18) C(19) C(20) 118.586(19) 1_555 1_555 1_555 yes
C(14) C(20) C(15) 121.82(2) 1_555 1_555 1_555 yes
C(14) C(20) C(19) 119.00(2) 1_555 1_555 1_555 yes
C(15) C(20) C(19) 119.17(2) 1_555 1_555 1_555 yes
N(1) C(21) C(22) 118.162(16) 1_555 1_555 1_555 yes
N(1) C(21) C(28) 124.531(15) 1_555 1_555 1_555 yes
C(22) C(21) C(28) 117.208(14) 1_555 1_555 1_555 yes
C(21) C(22) C(23) 119.960(16) 1_555 1_555 1_555 yes
C(21) C(22) C(27) 121.156(17) 1_555 1_555 1_555 yes
C(23) C(22) C(27) 118.879(17) 1_555 1_555 1_555 yes
C(22) C(23) C(24) 120.70(2) 1_555 1_555 1_555 yes
C(23) C(24) C(25) 120.08(2) 1_555 1_555 1_555 yes
C(24) C(25) C(26) 119.82(2) 1_555 1_555 1_555 yes
C(25) C(26) C(27) 120.09(2) 1_555 1_555 1_555 yes
C(22) C(27) C(26) 120.42(2) 1_555 1_555 1_555 yes
C(21) C(28) C(29) 117.855(15) 1_555 1_555 1_555 yes
C(21) C(28) C(33) 122.697(16) 1_555 1_555 1_555 yes
C(29) C(28) C(33) 119.425(18) 1_555 1_555 1_555 yes
C(28) C(29) C(30) 120.442(19) 1_555 1_555 1_555 yes
C(29) C(30) C(31) 120.16(2) 1_555 1_555 1_555 yes
C(30) C(31) C(32) 119.80(2) 1_555 1_555 1_555 yes
C(31) C(32) C(33) 120.18(2) 1_555 1_555 1_555 yes
C(28) C(33) C(32) 119.93(2) 1_555 1_555 1_555 yes

loop_
_geom_bond_atom_site_label_1
_geom_bond_atom_site_label_2
_geom_bond_distance
_geom_bond_site_symmetry_1
_geom_bond_site_symmetry_2
_geom_bond_publ_flag
O(1) C(12) 1.3697(3) 1_555 1_555 yes
O(1) H(1) 0.97 1_555 1_555 yes
N(1) C(8) 1.4095(2) 1_555 1_555 yes
N(1) C(21) 1.2883(2) 1_555 1_555 yes
C(1) C(2) 1.3868(2) 1_555 1_555 yes
C(1) C(9) 1.4376(2) 1_555 1_555 yes
C(1) C(11) 1.4916(2) 1_555 1_555 yes
C(2) C(3) 1.4127(2) 1_555 1_555 yes
C(2) H(2) 1.083 1_555 1_555 yes
C(3) C(4) 1.3725(2) 1_555 1_555 yes
C(3) H(3) 1.083 1_555 1_555 yes
C(4) C(10) 1.4194(2) 1_555 1_555 yes
C(4) H(4) 1.083 1_555 1_555 yes
C(5) C(6) 1.3732(3) 1_555 1_555 yes
C(5) C(10) 1.4202(2) 1_555 1_555 yes
C(5) H(5) 1.0823 1_555 1_555 yes
C(6) C(7) 1.4116(3) 1_555 1_555 yes
C(6) H(6) 1.083 1_555 1_555 yes
C(7) C(8) 1.3866(2) 1_555 1_555 yes
C(7) H(7) 1.083 1_555 1_555 yes
C(8) C(9) 1.4425(2) 1_555 1_555 yes
C(9) C(10) 1.4339(2) 1_555 1_555 yes
C(11) C(12) 1.3819(2) 1_555 1_555 yes
C(11) C(19) 1.4298(2) 1_555 1_555 yes
C(12) C(13) 1.4156(3) 1_555 1_555 yes
C(13) C(14) 1.3739(3) 1_555 1_555 yes
C(13) H(13) 1.083 1_555 1_555 yes
C(14) C(20) 1.4219(3) 1_555 1_555 yes
C(14) H(14) 1.083 1_555 1_555 yes
C(15) C(16) 1.3781(4) 1_555 1_555 yes
C(15) C(20) 1.4221(3) 1_555 1_555 yes
C(15) H(15) 1.083 1_555 1_555 yes
C(16) C(17) 1.4164(4) 1_555 1_555 yes
C(16) H(16) 1.083 1_555 1_555 yes
C(17) C(18) 1.3783(3) 1_555 1_555 yes
C(17) H(17) 1.083 1_555 1_555 yes
C(18) C(19) 1.4240(3) 1_555 1_555 yes
C(18) H(18) 1.083 1_555 1_555 yes
C(19) C(20) 1.4275(2) 1_555 1_555 yes
C(21) C(22) 1.4877(2) 1_555 1_555 yes
C(21) C(28) 1.4974(2) 1_555 1_555 yes
C(22) C(23) 1.4037(2) 1_555 1_555 yes
C(22) C(27) 1.4019(2) 1_555 1_555 yes
C(23) C(24) 1.3886(3) 1_555 1_555 yes
C(23) H(23) 1.083 1_555 1_555 yes
C(24) C(25) 1.3979(3) 1_555 1_555 yes
C(24) H(24) 1.083 1_555 1_555 yes
C(25) C(26) 1.3942(3) 1_555 1_555 yes
C(25) H(25) 1.083 1_555 1_555 yes
C(26) C(27) 1.3970(3) 1_555 1_555 yes
C(26) H(26) 1.083 1_555 1_555 yes
C(27) H(27) 1.083 1_555 1_555 yes
C(28) C(29) 1.3987(2) 1_555 1_555 yes
C(28) C(33) 1.3992(2) 1_555 1_555 yes
C(29) C(30) 1.3915(2) 1_555 1_555 yes
C(29) H(29) 1.083 1_555 1_555 yes
C(30) C(31) 1.3924(3) 1_555 1_555 yes
C(30) H(30) 1.083 1_555 1_555 yes
C(31) C(32) 1.3958(3) 1_555 1_555 yes
C(31) H(31) 1.083 1_555 1_555 yes
C(32) C(33) 1.3997(3) 1_555 1_555 yes
C(32) H(32) 1.083 1_555 1_555 yes
C(33) H(33) 1.083 1_555 1_555 yes

loop_
_geom_torsion_atom_site_label_1
_geom_torsion_atom_site_label_2
_geom_torsion_atom_site_label_3
_geom_torsion_atom_site_label_4
_geom_torsion
_geom_torsion_site_symmetry_1
_geom_torsion_site_symmetry_2
_geom_torsion_site_symmetry_3
_geom_torsion_site_symmetry_4
_geom_torsion_publ_flag
C(21) N(1) C(8) C(7) 68.659(19) 1_555 1_555 1_555 1_555 yes
C(21) N(1) C(8) C(9) -120.98(2) 1_555 1_555 1_555 1_555 yes
C(8) N(1) C(21) C(22) -176.28(2) 1_555 1_555 1_555 1_555 yes
C(8) N(1) C(21) C(28) 7.444(15) 1_555 1_555 1_555 1_555 yes
C(9) C(1) C(2) C(3) -1.518(15) 1_555 1_555 1_555 1_555 yes
C(2) C(1) C(9) C(8) -176.30(2) 1_555 1_555 1_555 1_555 yes
C(2) C(1) C(9) C(10) 3.064(14) 1_555 1_555 1_555 1_555 yes
C(11) C(1) C(2) C(3) 175.86(2) 1_555 1_555 1_555 1_555 yes
C(2) C(1) C(11) C(12) 96.71(2) 1_555 1_555 1_555 1_555 yes
C(2) C(1) C(11) C(19) -82.173(18) 1_555 1_555 1_555 1_555 yes
C(11) C(1) C(9) C(8) 6.492(14) 1_555 1_555 1_555 1_555 yes
C(11) C(1) C(9) C(10) -174.15(2) 1_555 1_555 1_555 1_555 yes
C(9) C(1) C(11) C(12) -86.009(19) 1_555 1_555 1_555 1_555 yes
C(9) C(1) C(11) C(19) 95.11(2) 1_555 1_555 1_555 1_555 yes
C(1) C(2) C(3) C(4) -0.956(16) 1_555 1_555 1_555 1_555 yes
C(2) C(3) C(4) C(10) 1.781(15) 1_555 1_555 1_555 1_555 yes
C(3) C(4) C(10) C(5) 178.18(2) 1_555 1_555 1_555 1_555 yes
C(3) C(4) C(10) C(9) -0.143(15) 1_555 1_555 1_555 1_555 yes
C(6) C(5) C(10) C(4) -176.67(2) 1_555 1_555 1_555 1_555 yes
C(10) C(5) C(6) C(7) -0.490(16) 1_555 1_555 1_555 1_555 yes
C(6) C(5) C(10) C(9) 1.642(16) 1_555 1_555 1_555 1_555 yes
C(5) C(6) C(7) C(8) -1.154(17) 1_555 1_555 1_555 1_555 yes
C(6) C(7) C(8) N(1) 172.08(2) 1_555 1_555 1_555 1_555 yes
C(6) C(7) C(8) C(9) 1.608(15) 1_555 1_555 1_555 1_555 yes
N(1) C(8) C(9) C(1) 8.628(14) 1_555 1_555 1_555 1_555 yes
N(1) C(8) C(9) C(10) -170.73(2) 1_555 1_555 1_555 1_555 yes
C(7) C(8) C(9) C(1) 178.92(2) 1_555 1_555 1_555 1_555 yes
C(7) C(8) C(9) C(10) -0.439(14) 1_555 1_555 1_555 1_555 yes
C(1) C(9) C(10) C(4) -2.270(14) 1_555 1_555 1_555 1_555 yes
C(1) C(9) C(10) C(5) 179.44(2) 1_555 1_555 1_555 1_555 yes
C(8) C(9) C(10) C(4) 177.14(2) 1_555 1_555 1_555 1_555 yes
C(8) C(9) C(10) C(5) -1.157(14) 1_555 1_555 1_555 1_555 yes
C(1) C(11) C(12) O(1) 0.995(18) 1_555 1_555 1_555 1_555 yes
C(1) C(11) C(12) C(13) 179.68(3) 1_555 1_555 1_555 1_555 yes
C(1) C(11) C(19) C(18) 0.121(16) 1_555 1_555 1_555 1_555 yes
C(1) C(11) C(19) C(20) -178.29(2) 1_555 1_555 1_555 1_555 yes
C(19) C(11) C(12) O(1) 179.88(3) 1_555 1_555 1_555 1_555 yes
C(19) C(11) C(12) C(13) -1.435(17) 1_555 1_555 1_555 1_555 yes
C(12) C(11) C(19) C(18) -178.78(3) 1_555 1_555 1_555 1_555 yes
C(12) C(11) C(19) C(20) 2.806(17) 1_555 1_555 1_555 1_555 yes
O(1) C(12) C(13) C(14) 178.00(3) 1_555 1_555 1_555 1_555 yes
C(11) C(12) C(13) C(14) -0.764(19) 1_555 1_555 1_555 1_555 yes
C(12) C(13) C(14) C(20) 1.57(2) 1_555 1_555 1_555 1_555 yes
C(13) C(14) C(20) C(15) -179.13(3) 1_555 1_555 1_555 1_555 yes
C(13) C(14) C(20) C(19) -0.16(2) 1_555 1_555 1_555 1_555 yes
C(16) C(15) C(20) C(14) 179.45(4) 1_555 1_555 1_555 1_555 yes
C(20) C(15) C(16) C(17) 0.99(2) 1_555 1_555 1_555 1_555 yes
C(16) C(15) C(20) C(19) 0.48(2) 1_555 1_555 1_555 1_555 yes
C(15) C(16) C(17) C(18) -1.45(2) 1_555 1_555 1_555 1_555 yes
C(16) C(17) C(18) C(19) 0.40(2) 1_555 1_555 1_555 1_555 yes
C(17) C(18) C(19) C(11) -177.37(3) 1_555 1_555 1_555 1_555 yes
C(17) C(18) C(19) C(20) 1.062(19) 1_555 1_555 1_555 1_555 yes
C(11) C(19) C(20) C(14) -2.023(18) 1_555 1_555 1_555 1_555 yes
C(11) C(19) C(20) C(15) 176.97(3) 1_555 1_555 1_555 1_555 yes
C(18) C(19) C(20) C(14) 179.51(3) 1_555 1_555 1_555 1_555 yes
C(18) C(19) C(20) C(15) -1.49(2) 1_555 1_555 1_555 1_555 yes
N(1) C(21) C(22) C(23) 10.386(16) 1_555 1_555 1_555 1_555 yes
N(1) C(21) C(22) C(27) -170.35(2) 1_555 1_555 1_555 1_555 yes
N(1) C(21) C(28) C(29) 97.52(2) 1_555 1_555 1_555 1_555 yes
N(1) C(21) C(28) C(33) -84.23(2) 1_555 1_555 1_555 1_555 yes
C(28) C(21) C(22) C(23) -173.07(2) 1_555 1_555 1_555 1_555 yes
C(28) C(21) C(22) C(27) 6.200(15) 1_555 1_555 1_555 1_555 yes
C(22) C(21) C(28) C(29) -78.785(17) 1_555 1_555 1_555 1_555 yes
C(22) C(21) C(28) C(33) 99.46(2) 1_555 1_555 1_555 1_555 yes
C(21) C(22) C(23) C(24) 178.71(3) 1_555 1_555 1_555 1_555 yes
C(21) C(22) C(27) C(26) -179.27(3) 1_555 1_555 1_555 1_555 yes
C(27) C(22) C(23) C(24) -0.574(17) 1_555 1_555 1_555 1_555 yes
C(22) C(23) C(24) C(25) 0.423(19) 1_555 1_555 1_555 1_555 yes
C(23) C(24) C(25) C(26) 0.31(2) 1_555 1_555 1_555 1_555 yes
C(24) C(25) C(26) C(27) -0.88(2) 1_555 1_555 1_555 1_555 yes
C(25) C(26) C(27) C(22) 0.723(19) 1_555 1_555 1_555 1_555 yes
C(21) C(28) C(29) C(30) -179.31(2) 1_555 1_555 1_555 1_555 yes
C(21) C(28) C(33) C(32) 179.19(3) 1_555 1_555 1_555 1_555 yes
C(33) C(28) C(29) C(30) 2.384(17) 1_555 1_555 1_555 1_555 yes
C(29) C(28) C(33) C(32) -2.591(17) 1_555 1_555 1_555 1_555 yes
C(28) C(29) C(30) C(31) -0.488(18) 1_555 1_555 1_555 1_555 yes
C(29) C(30) C(31) C(32) -1.203(19) 1_555 1_555 1_555 1_555 yes
C(30) C(31) C(32) C(33) 0.984(19) 1_555 1_555 1_555 1_555 yes
C(31) C(32) C(33) C(28) 0.922(18) 1_555 1_555 1_555 1_555 yes
